data_7217392
loop_
_publ_author_name
'Liu, Qing-Xiang'
'Zhao, Zhi-Xiang'
'Zhao, Xiao-Jun'
'Bi, Yue'
'Yu, Jie'
'Wang, Xiu-Guang'

_publ_section_title
;
 Preparation, crystal structures and conformations of six complexes based
 on 1,4-bis(benzimidazol-1-ylmethyl)-2,3,5,6-tetramethylbenzene
;
_journal_issue 30
_journal_name_full CrystEngComm
_journal_page_first 7023
_journal_paper_doi 10.1039/C4CE00215F
_journal_volume 16
_journal_year 2014
_chemical_formula_sum 'C29 H33 Cu N7 O7'
_chemical_formula_weight 655.16
_chemical_name_systematic
;
?
;
_space_group_IT_number 15
_symmetry_cell_setting monoclinic
_symmetry_space_group_name_Hall '-C 2yc'
_symmetry_space_group_name_H-M 'C 1 2/c 1'
_atom_sites_solution_hydrogens geom
_atom_sites_solution_primary patterson
_atom_sites_solution_secondary difmap
_audit_creation_method SHELXL-97
_cell_angle_alpha 90.00
_cell_angle_beta 103.811(6)
_cell_angle_gamma 90.00
_cell_formula_units_Z 4
_cell_length_a 16.271(3)
_cell_length_b 9.664(3)
_cell_length_c 19.485(5)
_cell_measurement_reflns_used 1791
_cell_measurement_temperature 173(2)
_cell_measurement_theta_max 24.88
_cell_measurement_theta_min 2.47
_cell_volume 2975.3(13)
_computing_cell_refinement 'Bruker SAINT'
_computing_data_collection 'Bruker APEX2'
_computing_data_reduction 'Bruker SAINT'
_computing_molecular_graphics 'Bruker SHELXTL'
_computing_publication_material 'Bruker SHELXTL'
_computing_structure_refinement 'SHELXL-97 (Sheldrick, 1997)'
_computing_structure_solution 'SHELXS-97 (Sheldrick, 1990)'
_diffrn_ambient_temperature 173(2)
_diffrn_measured_fraction_theta_full 0.999
_diffrn_measured_fraction_theta_max 0.999
_diffrn_measurement_device_type 'Bruker APEX-II CCD'
_diffrn_measurement_method '\f and \w scans'
_diffrn_radiation_monochromator graphite
_diffrn_radiation_source 'fine-focus sealed tube'
_diffrn_radiation_type MoK\a
_diffrn_radiation_wavelength 0.71073
_diffrn_reflns_av_R_equivalents 0.0583
_diffrn_reflns_av_sigmaI/netI 0.0582
_diffrn_reflns_limit_h_max 19
_diffrn_reflns_limit_h_min -18
_diffrn_reflns_limit_k_max 10
_diffrn_reflns_limit_k_min -11
_diffrn_reflns_limit_l_max 14
_diffrn_reflns_limit_l_min -23
_diffrn_reflns_number 7307
_diffrn_reflns_theta_full 25.00
_diffrn_reflns_theta_max 25.00
_diffrn_reflns_theta_min 2.15
_diffrn_standards_number 0
_exptl_absorpt_coefficient_mu 0.793
_exptl_absorpt_correction_T_max 0.9039
_exptl_absorpt_correction_T_min 0.8903
_exptl_absorpt_correction_type multi-scan
_exptl_absorpt_process_details sadabs
_exptl_crystal_colour blue
_exptl_crystal_density_diffrn 1.463
_exptl_crystal_density_meas ?
_exptl_crystal_density_method 'not measured'
_exptl_crystal_description BLOCK
_exptl_crystal_F_000 1364
_exptl_crystal_size_max 0.15
_exptl_crystal_size_mid 0.14
_exptl_crystal_size_min 0.13
_refine_diff_density_max 0.456
_refine_diff_density_min -0.804
_refine_diff_density_rms 0.069
_refine_ls_extinction_method none
_refine_ls_goodness_of_fit_ref 1.061
_refine_ls_hydrogen_treatment mixed
_refine_ls_matrix_type full
_refine_ls_number_parameters 226
_refine_ls_number_reflns 2630
_refine_ls_number_restraints 9
_refine_ls_restrained_S_all 1.067
_refine_ls_R_factor_all 0.0777
_refine_ls_R_factor_gt 0.0512
_refine_ls_shift/su_max 0.000
_refine_ls_shift/su_mean 0.000
_refine_ls_structure_factor_coef Fsqd
_refine_ls_weighting_details 'calc w=1/[\s^2^(Fo^2^)+(0.0570P)^2^+6.0986P] where P=(Fo^2^+2Fc^2^)/3'
_refine_ls_weighting_scheme calc
_refine_ls_wR_factor_gt 0.1230
_refine_ls_wR_factor_ref 0.1367
_reflns_number_gt 1888
_reflns_number_total 2630
_reflns_threshold_expression >2sigma(I)
_cod_duplicate_entry 7216376
_cod_data_source_file c4ce00215f2.cif
_cod_data_source_block n110419a
_cod_depositor_comments
;
The following automatic conversions were performed:

'_symmetry_cell_setting' value 'Monoclinic' changed to 'monoclinic'
according to
/usr/data/users/saulius/crontab/automatic-downloads/current/RSC/lib/dictionaries/cif_core.dic
dictionary named 'cif_core.dic' version 2.4.2 from 2011-04-26.

Automatic conversion script
Id: cif_fix_values 2281 2013-09-26 08:29:07Z andrius 

The following automatic conversions were performed:

'_exptl_crystal_density_meas' value 'none' was changed to '?' - the
value is perceived as not measured.

Automatic conversion script
Id: cif_fix_values 3008 2015-01-20 13:52:24Z robertas 
;
_cod_original_cell_volume 2975.4(14)
_cod_original_sg_symbol_H-M C2/c
_cod_database_code 7217392

loop_
_symmetry_equiv_pos_as_xyz
'x, y, z'
'-x, y, -z+1/2'
'x+1/2, y+1/2, z'
'-x+1/2, y+1/2, -z+1/2'
'-x, -y, -z'
'x, -y, z-1/2'
'-x+1/2, -y+1/2, -z'
'x+1/2, -y+1/2, z-1/2'

loop_
_atom_site_label
_atom_site_type_symbol
_atom_site_fract_x
_atom_site_fract_y
_atom_site_fract_z
_atom_site_U_iso_or_equiv
_atom_site_adp_type
_atom_site_occupancy
_atom_site_symmetry_multiplicity
_atom_site_calc_flag
_atom_site_refinement_flags
_atom_site_disorder_assembly
_atom_site_disorder_group
Cu1 Cu 0.0000 0.11424(6) 0.7500 0.0355(3) Uani 1 2 d S . .
O1 O 0.0965(2) 0.1177(3) 0.83702(15) 0.0536(9) Uani 1 1 d . . .
O2 O 0.0653(2) -0.0994(3) 0.8395(2) 0.0673(10) Uani 1 1 d . . .
O3 O 0.1404(3) 0.0001(5) 0.9327(2) 0.112(2) Uani 1 1 d . . .
N1 N 0.0788(2) 0.1193(3) 0.68584(15) 0.0350(8) Uani 1 1 d . . .
N2 N 0.1235(2) 0.1989(3) 0.59399(15) 0.0363(8) Uani 1 1 d . A .
N3 N 0.1016(3) 0.0034(5) 0.8705(2) 0.0604(12) Uani 1 1 d . . .
C1 C 0.1508(3) 0.0453(4) 0.68111(18) 0.0290(9) Uani 1 1 d . . .
C2 C 0.1787(3) 0.0933(4) 0.62275(19) 0.0307(9) Uani 1 1 d . A .
C3 C 0.2471(3) 0.0348(5) 0.6017(2) 0.0490(12) Uani 1 1 d . . .
H3A H 0.2648 0.0683 0.5618 0.059 Uiso 1 1 calc R A .
C4 C 0.2875(3) -0.0736(6) 0.6415(3) 0.0648(16) Uani 1 1 d . . .
H4 H 0.3341 -0.1169 0.6287 0.078 Uiso 1 1 calc R . .
C5 C 0.2611(3) -0.1214(6) 0.7009(3) 0.0639(16) Uani 1 1 d . . .
H5 H 0.2906 -0.1961 0.7276 0.077 Uiso 1 1 calc R A .
C6 C 0.1936(3) -0.0630(4) 0.7217(2) 0.0417(11) Uani 1 1 d . . .
H6 H 0.1767 -0.0956 0.7622 0.050 Uiso 1 1 calc R . .
C7 C 0.0662(3) 0.2085(4) 0.6328(2) 0.0448(12) Uani 1 1 d . . .
H7 H 0.0208 0.2729 0.6232 0.054 Uiso 1 1 calc R A .
C8 C 0.1279(3) 0.2835(4) 0.5310(2) 0.0446(12) Uani 1 1 d . . .
H8A H 0.1206 0.2223 0.4893 0.054 Uiso 1 1 calc R A .
H8B H 0.1844 0.3271 0.5390 0.054 Uiso 1 1 calc R . .
C9 C 0.0599(3) 0.3961(4) 0.51605(18) 0.0350(10) Uani 1 1 d . . .
C10 C 0.0828(3) 0.5316(4) 0.53875(19) 0.0366(10) Uani 1 1 d . . .
C11 C 0.0215(3) 0.6382(4) 0.52095(19) 0.0382(11) Uani 1 1 d . . .
C12 C 0.1706(3) 0.5665(5) 0.5819(2) 0.0529(13) Uani 1 1 d . . .
H12A H 0.1950 0.4856 0.6098 0.079 Uiso 1 1 calc R . .
H12B H 0.1672 0.6437 0.6138 0.079 Uiso 1 1 calc R . .
H12C H 0.2065 0.5930 0.5502 0.079 Uiso 1 1 calc R . .
C13 C 0.0477(4) 0.7866(4) 0.5417(2) 0.0580(14) Uani 1 1 d . . .
H13A H 0.0034 0.8501 0.5172 0.087 Uiso 1 1 calc R A .
H13B H 0.1008 0.8077 0.5284 0.087 Uiso 1 1 calc R . .
H13C H 0.0559 0.7976 0.5929 0.087 Uiso 1 1 calc R . .
N4 N -0.0257(3) 0.5685(5) 0.7412(2) 0.029(2) Uani 0.50 1 d PD A -1
O4 O 0.0230(3) 0.3461(5) 0.7575(5) 0.035(2) Uani 0.50 1 d PD A -1
C14 C -0.0285(4) 0.4322(6) 0.7636(3) 0.0299(18) Uani 0.50 1 d PD A -1
H14 H -0.0731 0.4056 0.7846 0.036 Uiso 0.50 1 calc PR A -1
C15 C 0.0391(6) 0.6165(7) 0.7093(5) 0.055(3) Uani 0.50 1 d PD A -1
H15A H 0.0856 0.5495 0.7178 0.082 Uiso 0.50 1 calc PR A -1
H15B H 0.0602 0.7061 0.7298 0.082 Uiso 0.50 1 calc PR A -1
H15C H 0.0161 0.6271 0.6583 0.082 Uiso 0.50 1 calc PR A -1
C16 C -0.0897(5) 0.6665(7) 0.7502(4) 0.039(2) Uani 0.50 1 d PD A -1
H16A H -0.1304 0.6200 0.7723 0.059 Uiso 0.50 1 calc PR A -1
H16B H -0.1194 0.7028 0.7039 0.059 Uiso 0.50 1 calc PR A -1
H16C H -0.0628 0.7429 0.7804 0.059 Uiso 0.50 1 calc PR A -1

loop_
_atom_site_aniso_label
_atom_site_aniso_U_11
_atom_site_aniso_U_22
_atom_site_aniso_U_33
_atom_site_aniso_U_23
_atom_site_aniso_U_13
_atom_site_aniso_U_12
Cu1 0.0700(6) 0.0167(3) 0.0236(4) 0.000 0.0185(3) 0.000
O1 0.076(2) 0.0495(19) 0.0401(17) -0.0009(15) 0.0238(17) -0.0322(17)
O2 0.069(2) 0.047(2) 0.083(3) 0.0101(18) 0.011(2) -0.0181(19)
O3 0.084(3) 0.179(5) 0.052(2) 0.051(3) -0.025(2) -0.077(3)
N1 0.064(2) 0.0198(15) 0.0240(16) 0.0042(13) 0.0157(16) 0.0035(16)
N2 0.064(2) 0.0277(18) 0.0192(15) 0.0064(13) 0.0148(16) 0.0105(16)
N3 0.056(3) 0.077(3) 0.042(2) 0.023(2) -0.001(2) -0.035(2)
C1 0.040(2) 0.0213(18) 0.0218(18) 0.0027(15) 0.0005(17) -0.0108(18)
C2 0.040(2) 0.028(2) 0.0213(18) 0.0053(16) 0.0010(17) 0.0000(18)
C3 0.044(3) 0.059(3) 0.043(3) 0.025(2) 0.008(2) 0.003(2)
C4 0.036(3) 0.088(4) 0.071(3) 0.048(3) 0.014(3) 0.019(3)
C5 0.033(3) 0.086(4) 0.070(3) 0.057(3) 0.006(2) 0.013(3)
C6 0.036(3) 0.049(3) 0.036(2) 0.022(2) 0.000(2) -0.009(2)
C7 0.085(4) 0.026(2) 0.030(2) 0.0079(18) 0.026(2) 0.020(2)
C8 0.079(3) 0.034(2) 0.027(2) 0.0138(18) 0.024(2) 0.019(2)
C9 0.065(3) 0.027(2) 0.0159(18) 0.0056(16) 0.0148(19) 0.011(2)
C10 0.064(3) 0.029(2) 0.0186(18) 0.0065(16) 0.013(2) 0.003(2)
C11 0.078(3) 0.021(2) 0.0176(18) 0.0039(15) 0.015(2) 0.004(2)
C12 0.073(4) 0.046(3) 0.041(3) 0.008(2) 0.016(3) 0.002(3)
C13 0.107(4) 0.028(2) 0.035(2) 0.0025(19) 0.008(3) 0.006(3)
N4 0.049(6) 0.014(3) 0.017(4) -0.003(3) -0.008(4) -0.002(3)
O4 0.052(7) 0.018(2) 0.041(5) 0.004(3) 0.025(5) -0.002(2)
C14 0.037(5) 0.031(4) 0.019(4) 0.000(3) 0.002(3) -0.005(4)
C15 0.081(8) 0.022(4) 0.079(7) 0.005(5) 0.055(7) 0.004(5)
C16 0.041(6) 0.026(4) 0.051(5) -0.003(4) 0.011(4) -0.006(4)

loop_
_atom_type_symbol
_atom_type_description
_atom_type_scat_dispersion_real
_atom_type_scat_dispersion_imag
_atom_type_scat_source
C C 0.0033 0.0016 'International Tables Vol C Tables 4.2.6.8 and 6.1.1.4'
H H 0.0000 0.0000 'International Tables Vol C Tables 4.2.6.8 and 6.1.1.4'
N N 0.0061 0.0033 'International Tables Vol C Tables 4.2.6.8 and 6.1.1.4'
O O 0.0106 0.0060 'International Tables Vol C Tables 4.2.6.8 and 6.1.1.4'
Cu Cu 0.3201 1.2651 'International Tables Vol C Tables 4.2.6.8 and 6.1.1.4'

loop_
_geom_angle_atom_site_label_1
_geom_angle_atom_site_label_2
_geom_angle_atom_site_label_3
_geom_angle
_geom_angle_site_symmetry_1
_geom_angle_site_symmetry_3
N1 Cu1 N1 177.18(18) . 2_556
N1 Cu1 O1 87.74(13) . 2_556
N1 Cu1 O1 92.22(13) 2_556 2_556
N1 Cu1 O1 92.21(13) . .
N1 Cu1 O1 87.74(13) 2_556 .
O1 Cu1 O1 178.08(18) 2_556 .
N1 Cu1 O4 93.2(2) . 2_556
N1 Cu1 O4 84.0(2) 2_556 2_556
O1 Cu1 O4 81.14(19) 2_556 2_556
O1 Cu1 O4 96.94(19) . 2_556
N1 Cu1 O4 84.0(2) . .
N1 Cu1 O4 93.2(2) 2_556 .
O1 Cu1 O4 96.94(19) 2_556 .
O1 Cu1 O4 81.14(19) . .
O4 Cu1 O4 18.6(3) 2_556 .
N3 O1 Cu1 111.0(3) . .
C7 N1 C1 104.9(3) . .
C7 N1 Cu1 120.2(3) . .
C1 N1 Cu1 134.8(2) . .
C7 N2 C2 107.1(3) . .
C7 N2 C8 127.2(3) . .
C2 N2 C8 125.7(3) . .
O3 N3 O2 122.3(4) . .
O3 N3 O1 118.9(4) . .
O2 N3 O1 118.7(4) . .
C6 C1 N1 131.4(4) . .
C6 C1 C2 119.6(4) . .
N1 C1 C2 108.9(3) . .
N2 C2 C3 131.7(4) . .
N2 C2 C1 105.5(3) . .
C3 C2 C1 122.7(4) . .
C4 C3 C2 116.9(4) . .
C4 C3 H3A 121.6 . .
C2 C3 H3A 121.6 . .
C3 C4 C5 121.0(5) . .
C3 C4 H4 119.5 . .
C5 C4 H4 119.5 . .
C6 C5 C4 121.9(4) . .
C6 C5 H5 119.0 . .
C4 C5 H5 119.0 . .
C5 C6 C1 117.8(4) . .
C5 C6 H6 121.1 . .
C1 C6 H6 121.1 . .
N1 C7 N2 113.5(4) . .
N1 C7 H7 123.3 . .
N2 C7 H7 123.3 . .
N2 C8 C9 111.9(3) . .
N2 C8 H8A 109.2 . .
C9 C8 H8A 109.2 . .
N2 C8 H8B 109.2 . .
C9 C8 H8B 109.2 . .
H8A C8 H8B 107.9 . .
C11 C9 C10 122.4(4) 5_566 .
C11 C9 C8 119.1(4) 5_566 .
C10 C9 C8 118.5(4) . .
C9 C10 C11 118.8(4) . .
C9 C10 C12 121.9(4) . .
C11 C10 C12 119.3(4) . .
C9 C11 C10 118.8(4) 5_566 .
C9 C11 C13 122.3(4) 5_566 .
C10 C11 C13 118.9(4) . .
C10 C12 H12A 109.5 . .
C10 C12 H12B 109.5 . .
H12A C12 H12B 109.5 . .
C10 C12 H12C 109.5 . .
H12A C12 H12C 109.5 . .
H12B C12 H12C 109.5 . .
C11 C13 H13A 109.5 . .
C11 C13 H13B 109.5 . .
H13A C13 H13B 109.5 . .
C11 C13 H13C 109.5 . .
H13A C13 H13C 109.5 . .
H13B C13 H13C 109.5 . .
C14 N4 C15 121.9(4) . .
C14 N4 C16 120.2(4) . .
C15 N4 C16 117.9(4) . .
C14 O4 Cu1 125.4(5) . .
O4 C14 N4 123.1(6) . .
O4 C14 H14 118.4 . .
N4 C14 H14 118.4 . .

loop_
_geom_bond_atom_site_label_1
_geom_bond_atom_site_label_2
_geom_bond_distance
_geom_bond_site_symmetry_2
Cu1 N1 1.994(3) .
Cu1 N1 1.994(3) 2_556
Cu1 O1 2.017(3) 2_556
Cu1 O1 2.018(3) .
Cu1 O4 2.271(5) 2_556
Cu1 O4 2.271(5) .
O1 N3 1.276(5) .
O2 N3 1.238(5) .
O3 N3 1.226(5) .
N1 C7 1.324(5) .
N1 C1 1.394(5) .
N2 C7 1.336(5) .
N2 C2 1.386(5) .
N2 C8 1.490(5) .
C1 C6 1.394(5) .
C1 C2 1.400(5) .
C2 C3 1.394(6) .
C3 C4 1.375(6) .
C3 H3A 0.9500 .
C4 C5 1.405(6) .
C4 H4 0.9500 .
C5 C6 1.379(7) .
C5 H5 0.9500 .
C6 H6 0.9500 .
C7 H7 0.9500 .
C8 C9 1.530(6) .
C8 H8A 0.9900 .
C8 H8B 0.9900 .
C9 C11 1.389(6) 5_566
C9 C10 1.404(5) .
C10 C11 1.418(6) .
C10 C12 1.513(7) .
C11 C9 1.389(6) 5_566
C11 C13 1.523(6) .
C12 H12A 0.9800 .
C12 H12B 0.9800 .
C12 H12C 0.9800 .
C13 H13A 0.9800 .
C13 H13B 0.9800 .
C13 H13C 0.9800 .
N4 C14 1.392(7) .
N4 C15 1.425(8) .
N4 C16 1.449(7) .
O4 C14 1.206(6) .
C14 H14 0.9500 .
C15 H15A 0.9800 .
C15 H15B 0.9800 .
C15 H15C 0.9800 .
C16 H16A 0.9800 .
C16 H16B 0.9800 .
C16 H16C 0.9800 .

loop_
_geom_torsion_atom_site_label_1
_geom_torsion_atom_site_label_2
_geom_torsion_atom_site_label_3
_geom_torsion_atom_site_label_4
_geom_torsion
_geom_torsion_site_symmetry_1
_geom_torsion_site_symmetry_4
N1 Cu1 O1 N3 -112.4(3) . .
N1 Cu1 O1 N3 70.4(3) 2_556 .
O1 Cu1 O1 N3 159.1(3) 2_556 .
O4 Cu1 O1 N3 154.1(4) 2_556 .
O4 Cu1 O1 N3 164.0(4) . .
N1 Cu1 N1 C7 -42.4(3) 2_556 .
O1 Cu1 N1 C7 46.7(3) 2_556 .
O1 Cu1 N1 C7 -131.3(3) . .
O4 Cu1 N1 C7 -34.3(4) 2_556 .
O4 Cu1 N1 C7 -50.5(4) . .
N1 Cu1 N1 C1 138.4(4) 2_556 .
O1 Cu1 N1 C1 -132.5(4) 2_556 .
O1 Cu1 N1 C1 49.4(4) . .
O4 Cu1 N1 C1 146.5(4) 2_556 .
O4 Cu1 N1 C1 130.3(4) . .
Cu1 O1 N3 O3 -160.7(4) . .
Cu1 O1 N3 O2 17.6(5) . .
C7 N1 C1 C6 -178.9(4) . .
Cu1 N1 C1 C6 0.4(7) . .
C7 N1 C1 C2 -0.9(4) . .
Cu1 N1 C1 C2 178.4(3) . .
C7 N2 C2 C3 176.4(4) . .
C8 N2 C2 C3 -2.9(7) . .
C7 N2 C2 C1 -1.3(4) . .
C8 N2 C2 C1 179.3(4) . .
C6 C1 C2 N2 179.6(3) . .
N1 C1 C2 N2 1.4(4) . .
C6 C1 C2 C3 1.7(6) . .
N1 C1 C2 C3 -176.6(4) . .
N2 C2 C3 C4 -177.9(5) . .
C1 C2 C3 C4 -0.5(7) . .
C2 C3 C4 C5 -0.6(8) . .
C3 C4 C5 C6 0.5(9) . .
C4 C5 C6 C1 0.7(8) . .
N1 C1 C6 C5 176.0(4) . .
C2 C1 C6 C5 -1.7(6) . .
C1 N1 C7 N2 0.0(5) . .
Cu1 N1 C7 N2 -179.4(3) . .
C2 N2 C7 N1 0.8(5) . .
C8 N2 C7 N1 -179.9(4) . .
C7 N2 C8 C9 3.8(6) . .
C2 N2 C8 C9 -177.0(4) . .
N2 C8 C9 C11 -82.1(4) . 5_566
N2 C8 C9 C10 99.6(4) . .
C11 C9 C10 C11 -2.5(6) 5_566 .
C8 C9 C10 C11 175.8(3) . .
C11 C9 C10 C12 177.1(4) 5_566 .
C8 C9 C10 C12 -4.6(5) . .
C9 C10 C11 C9 2.4(6) . 5_566
C12 C10 C11 C9 -177.2(4) . 5_566
C9 C10 C11 C13 -176.4(3) . .
C12 C10 C11 C13 4.0(5) . .
N1 Cu1 O4 C14 145.8(6) . .
N1 Cu1 O4 C14 -33.8(5) 2_556 .
O1 Cu1 O4 C14 58.8(6) 2_556 .
O1 Cu1 O4 C14 -121.0(6) . .
O4 Cu1 O4 C14 26.7(10) 2_556 .
Cu1 O4 C14 N4 -154.2(5) . .
C15 N4 C14 O4 0.00(2) . .
C16 N4 C14 O4 179.999(14) . .
